data_4069491
loop_
_publ_author_name
'Itazaki, Masumi'
'Kamitani, Masahiro'
'Ueda, Kensuke'
'Nakazawa, Hiroshi'

_publ_section_title
;
 Syntheses and Ligand Exchange Reaction of Iron(IV) Complexes with Two
 Different Group 14 Element Ligands, Cp(CO)FeH(EEt3)(E&#x2032;Et3) (E,
 E&#x2032; = Si, Ge, Sn)
;
_journal_issue 13
_journal_name_full Organometallics
_journal_page_first 3601
_journal_paper_doi 10.1021/om900225x
_journal_volume 28
_journal_year 2009
_chemical_formula_moiety 'C18 H36 Fe Ge O Sn'
_chemical_formula_sum 'C18 H36 Fe Ge O Sn'
_chemical_formula_weight 515.60
_space_group_IT_number 2
_symmetry_cell_setting triclinic
_symmetry_space_group_name_Hall '-P 1'
_symmetry_space_group_name_H-M 'P -1'
_audit_creation_method SHELXL-97
_cell_angle_alpha 75.504(17)
_cell_angle_beta 72.638(14)
_cell_angle_gamma 89.80(2)
_cell_formula_units_Z 4
_cell_length_a 10.401(3)
_cell_length_b 13.834(4)
_cell_length_c 16.214(3)
_cell_measurement_reflns_used 8708
_cell_measurement_temperature 120(2)
_cell_measurement_theta_max 27.4835
_cell_measurement_theta_min 4.0918
_cell_volume 2149.4(10)
_computing_cell_refinement CrystalClear
_computing_data_collection 'CrystalClear (Rigaku, 2001)'
_computing_molecular_graphics 'Ortep-3 for Windows (Farrugia, 1997)'
_computing_publication_material SHELXL97
_computing_structure_refinement 'SHELXL-97 (Sheldrick, 1997)'
_computing_structure_solution 'SIR97 (Altomare <i>et al.</i>,  1999)'
_diffrn_detector_area_resol_mean 7.32
_diffrn_measured_fraction_theta_full 0.975
_diffrn_measured_fraction_theta_max 0.975
_diffrn_measurement_device_type 'Rigaku/MSC Mercury CCD'
_diffrn_measurement_method \w
_diffrn_radiation_type MoK\a
_diffrn_radiation_wavelength 0.71070
_diffrn_reflns_av_R_equivalents 0.0469
_diffrn_reflns_limit_h_max 13
_diffrn_reflns_limit_h_min -13
_diffrn_reflns_limit_k_max 15
_diffrn_reflns_limit_k_min -17
_diffrn_reflns_limit_l_max 20
_diffrn_reflns_limit_l_min -16
_diffrn_reflns_number 20108
_diffrn_reflns_theta_full 26.75
_diffrn_reflns_theta_max 26.75
_diffrn_reflns_theta_min 4.09
_exptl_absorpt_coefficient_mu 3.209
_exptl_absorpt_correction_T_max 0.9099
_exptl_absorpt_correction_T_min 0.5010
_exptl_absorpt_correction_type multi-scan
_exptl_absorpt_process_details '(Jacobson, 1998)'
_exptl_crystal_colour 'pale yellow'
_exptl_crystal_density_diffrn 1.593
_exptl_crystal_density_method 'not measured'
_exptl_crystal_description Platelet
_exptl_crystal_F_000 1040
_exptl_crystal_size_max 0.25
_exptl_crystal_size_mid 0.20
_exptl_crystal_size_min 0.03
_refine_diff_density_max 4.759
_refine_diff_density_min -1.490
_refine_diff_density_rms 0.235
_refine_ls_extinction_method none
_refine_ls_goodness_of_fit_ref 1.087
_refine_ls_hydrogen_treatment mixed
_refine_ls_matrix_type full
_refine_ls_number_parameters 415
_refine_ls_number_reflns 8925
_refine_ls_number_restraints 0
_refine_ls_restrained_S_all 1.087
_refine_ls_R_factor_all 0.1064
_refine_ls_R_factor_gt 0.0956
_refine_ls_shift/su_max 0.000
_refine_ls_shift/su_mean 0.000
_refine_ls_structure_factor_coef Fsqd
_refine_ls_weighting_details 'calc w=1/[\s^2^(Fo^2^)+(0.0000P)^2^+85.1249P] where P=(Fo^2^+2Fc^2^)/3'
_refine_ls_weighting_scheme calc
_refine_ls_wR_factor_gt 0.1934
_refine_ls_wR_factor_ref 0.1991
_reflns_number_gt 7944
_reflns_number_total 8925
_reflns_threshold_expression >2sigma(I)
_cod_data_source_file om900225x_si_004.cif
_cod_data_source_block KAM316
_cod_depositor_comments
;
The following automatic conversions were performed:

'_exptl_absorpt_correction_type' value 'Multi-scan' changed to
'multi-scan' according to
/home/saulius/struct/CIF-dictionaries/cif_core.dic dictionary named
'cif_core.dic' version 2.4.2 from 2011-04-26.

Automatic conversion script
Id: cif_fix_values 1715 2011-07-08 13:25:40Z adriana 
;
_cod_original_cell_volume 2149.5(10)
_cod_original_sg_symbol_H-M P-1
_cod_database_code 4069491

loop_
_symmetry_equiv_pos_as_xyz
'x, y, z'
'-x, -y, -z'

loop_
_atom_site_label
_atom_site_type_symbol
_atom_site_fract_x
_atom_site_fract_y
_atom_site_fract_z
_atom_site_U_iso_or_equiv
_atom_site_adp_type
_atom_site_occupancy
_atom_site_symmetry_multiplicity
_atom_site_calc_flag
_atom_site_refinement_flags
_atom_site_disorder_assembly
_atom_site_disorder_group
Fe1 Fe 0.65093(16) 0.38874(11) 0.82284(10) 0.0207(3) Uani 1 1 d . . .
H1F H 0.715(13) 0.403(10) 0.721(9) 0.031 Uiso 1 1 d . . .
C1 C 0.5859(13) 0.2396(8) 0.8354(9) 0.034(3) Uani 1 1 d . A .
H1A H 0.5912 0.2103 0.7875 0.041 Uiso 1 1 calc R . .
C2 C 0.4745(12) 0.2921(9) 0.8783(10) 0.038(3) Uani 1 1 d . A .
H2A H 0.3935 0.3028 0.8628 0.046 Uiso 1 1 calc R . .
C3 C 0.5050(14) 0.3239(10) 0.9452(9) 0.039(3) Uani 1 1 d . A .
H3A H 0.4497 0.3607 0.9825 0.047 Uiso 1 1 calc R . .
C4 C 0.6341(15) 0.2915(9) 0.9480(8) 0.034(3) Uani 1 1 d . A .
H4A H 0.6796 0.3016 0.9884 0.041 Uiso 1 1 calc R . .
C5 C 0.6830(13) 0.2407(9) 0.8785(8) 0.031(3) Uani 1 1 d . A .
H5A H 0.7677 0.2125 0.8644 0.037 Uiso 1 1 calc R . .
C6 C 0.6789(10) 0.5026(8) 0.8433(7) 0.019(2) Uani 1 1 d . A .
O1 O 0.6928(9) 0.5783(6) 0.8597(6) 0.0310(19) Uani 1 1 d . . .
Ge1A Ge 0.51926(9) 0.48696(7) 0.72735(6) 0.0211(2) Uani 0.50 1 d P A 1
Sn1A Sn 0.90132(9) 0.41024(6) 0.75363(6) 0.0196(2) Uani 0.50 1 d P A 1
C7 C 0.3466(13) 0.5359(11) 0.8074(10) 0.039(3) Uani 1 1 d . . .
H7A H 0.3035 0.5805 0.7671 0.046 Uiso 1 1 calc R A 1
H7B H 0.2823 0.4766 0.8412 0.046 Uiso 1 1 calc R A 1
C8 C 0.3640(14) 0.5897(12) 0.8729(10) 0.043(3) Uani 1 1 d . A .
H8A H 0.4026 0.5458 0.9155 0.064 Uiso 1 1 calc R . .
H8B H 0.2760 0.6084 0.9053 0.064 Uiso 1 1 calc R . .
H8C H 0.4249 0.6502 0.8409 0.064 Uiso 1 1 calc R . .
C9 C 0.4423(14) 0.4067(12) 0.6576(11) 0.045(4) Uani 1 1 d . . .
H9A H 0.3650 0.3613 0.7010 0.054 Uiso 1 1 calc R A 1
H9B H 0.4063 0.4547 0.6151 0.054 Uiso 1 1 calc R A 1
C10 C 0.5395(17) 0.3441(13) 0.6052(13) 0.056(4) Uani 1 1 d . A .
H10A H 0.6121 0.3885 0.5577 0.084 Uiso 1 1 calc R . .
H10B H 0.4903 0.3067 0.5786 0.084 Uiso 1 1 calc R . .
H10C H 0.5782 0.2971 0.6458 0.084 Uiso 1 1 calc R . .
C11 C 0.6228(15) 0.6159(11) 0.6358(11) 0.045(4) Uani 1 1 d . . .
H11A H 0.5565 0.6656 0.6261 0.054 Uiso 1 1 calc R A 1
H11B H 0.6833 0.6440 0.6623 0.054 Uiso 1 1 calc R A 1
C12 C 0.7046(15) 0.6037(11) 0.5477(11) 0.047(4) Uani 1 1 d . A .
H12A H 0.7683 0.5526 0.5562 0.070 Uiso 1 1 calc R . .
H12B H 0.7547 0.6675 0.5109 0.070 Uiso 1 1 calc R . .
H12C H 0.6449 0.5828 0.5175 0.070 Uiso 1 1 calc R . .
C13 C 0.9956(13) 0.3721(10) 0.8523(9) 0.034(3) Uani 1 1 d . . .
H13A H 0.9604 0.3038 0.8899 0.041 Uiso 1 1 calc R A 1
H13B H 1.0936 0.3704 0.8232 0.041 Uiso 1 1 calc R A 1
C14 C 0.9758(12) 0.4432(9) 0.9125(8) 0.027(2) Uani 1 1 d . A .
H14A H 0.8794 0.4523 0.9355 0.041 Uiso 1 1 calc R . .
H14B H 1.0250 0.5080 0.8781 0.041 Uiso 1 1 calc R . .
H14C H 1.0104 0.4148 0.9628 0.041 Uiso 1 1 calc R . .
C15 C 0.9778(12) 0.3188(9) 0.6714(8) 0.030(3) Uani 1 1 d . . .
H15A H 1.0777 0.3289 0.6509 0.036 Uiso 1 1 calc R A 1
H15B H 0.9528 0.2482 0.7064 0.036 Uiso 1 1 calc R A 1
C16 C 0.9281(15) 0.3370(11) 0.5894(9) 0.040(3) Uani 1 1 d . A .
H16A H 0.8304 0.3202 0.6088 0.060 Uiso 1 1 calc R . .
H16B H 0.9740 0.2948 0.5509 0.060 Uiso 1 1 calc R . .
H16C H 0.9480 0.4076 0.5560 0.060 Uiso 1 1 calc R . .
C17 C 0.9719(14) 0.5551(9) 0.6827(8) 0.034(3) Uani 1 1 d . . .
H17A H 0.9227 0.5791 0.6387 0.040 Uiso 1 1 calc R A 1
H17B H 0.9541 0.5987 0.7243 0.040 Uiso 1 1 calc R A 1
C18 C 1.1242(13) 0.5629(10) 0.6334(9) 0.036(3) Uani 1 1 d . A .
H18A H 1.1718 0.5294 0.6752 0.053 Uiso 1 1 calc R . .
H18B H 1.1578 0.6336 0.6094 0.053 Uiso 1 1 calc R . .
H18C H 1.1403 0.5308 0.5841 0.053 Uiso 1 1 calc R . .
Sn1B Sn 0.51926(9) 0.48696(7) 0.72735(6) 0.0211(2) Uani 0.50 1 d P A 2
Ge1B Ge 0.90132(9) 0.41024(6) 0.75363(6) 0.0196(2) Uani 0.50 1 d P A 2
Fe2 Fe 0.99967(16) -0.11192(11) 0.82954(10) 0.0195(3) Uani 1 1 d . . .
C19 C 1.0586(14) -0.2601(8) 0.8528(9) 0.033(3) Uani 1 1 d . B .
H19A H 1.1067 -0.2914 0.8081 0.040 Uiso 1 1 calc R . .
C20 C 0.9172(14) -0.2607(8) 0.8873(8) 0.031(3) Uani 1 1 d . B .
H20A H 0.8533 -0.2923 0.8691 0.037 Uiso 1 1 calc R . .
C21 C 0.8862(15) -0.2079(9) 0.9522(9) 0.037(3) Uani 1 1 d . B .
H21A H 0.7979 -0.1973 0.9860 0.045 Uiso 1 1 calc R . .
C22 C 1.0091(14) -0.1723(9) 0.9595(8) 0.033(3) Uani 1 1 d . B .
H22A H 1.0177 -0.1342 0.9990 0.040 Uiso 1 1 calc R . .
C23 C 1.1162(13) -0.2037(10) 0.8973(9) 0.036(3) Uani 1 1 d . B .
H23A H 1.2099 -0.1898 0.8870 0.044 Uiso 1 1 calc R . .
C24 C 0.9631(12) 0.0072(8) 0.8428(7) 0.023(2) Uani 1 1 d . B .
O2 O 0.9363(9) 0.0833(6) 0.8566(6) 0.0301(19) Uani 1 1 d . . .
Ge2A Ge 0.81877(9) -0.08863(6) 0.75521(6) 0.0213(2) Uani 0.50 1 d P B 1
Sn2A Sn 1.22202(10) -0.02318(7) 0.72734(6) 0.0236(2) Uani 0.50 1 d P B 1
C25 C 0.6296(12) -0.1235(8) 0.8508(8) 0.030(3) Uani 1 1 d . . .
H25A H 0.5603 -0.1199 0.8197 0.036 Uiso 1 1 calc R B 1
H25B H 0.6252 -0.1934 0.8867 0.036 Uiso 1 1 calc R B 1
C26 C 0.5949(14) -0.0567(10) 0.9133(9) 0.037(3) Uani 1 1 d . B .
H26A H 0.6646 -0.0575 0.9428 0.055 Uiso 1 1 calc R . .
H26B H 0.5073 -0.0808 0.9585 0.055 Uiso 1 1 calc R . .
H26C H 0.5901 0.0119 0.8792 0.055 Uiso 1 1 calc R . .
C27 C 0.8248(15) -0.1780(9) 0.6726(10) 0.038(3) Uani 1 1 d . . .
H27A H 0.8232 -0.2485 0.7067 0.046 Uiso 1 1 calc R B 1
H27B H 0.7420 -0.1712 0.6540 0.046 Uiso 1 1 calc R B 1
C28 C 0.9453(18) -0.1568(13) 0.5900(12) 0.056(4) Uani 1 1 d . B .
H28A H 0.9503 -0.0865 0.5567 0.085 Uiso 1 1 calc R . .
H28B H 0.9365 -0.2001 0.5522 0.085 Uiso 1 1 calc R . .
H28C H 1.0276 -0.1699 0.6072 0.085 Uiso 1 1 calc R . .
C29 C 0.8171(12) 0.0564(8) 0.6819(9) 0.029(3) Uani 1 1 d . . .
H29A H 0.7938 0.1003 0.7232 0.034 Uiso 1 1 calc R B 1
H29B H 0.9089 0.0794 0.6402 0.034 Uiso 1 1 calc R B 1
C30 C 0.7191(17) 0.0672(10) 0.6294(11) 0.045(4) Uani 1 1 d . B .
H30A H 0.7439 0.0263 0.5865 0.068 Uiso 1 1 calc R . .
H30B H 0.7215 0.1376 0.5971 0.068 Uiso 1 1 calc R . .
H30C H 0.6278 0.0449 0.6703 0.068 Uiso 1 1 calc R . .
C31 C 1.3602(15) -0.1255(11) 0.6829(10) 0.046(4) Uani 1 1 d . . .
H31A H 1.4508 -0.0897 0.6525 0.055 Uiso 1 1 calc R B 1
H31B H 1.3661 -0.1780 0.7355 0.055 Uiso 1 1 calc R B 1
C32 C 1.3214(17) -0.1749(12) 0.6194(10) 0.052(4) Uani 1 1 d . B .
H32A H 1.2391 -0.2193 0.6519 0.078 Uiso 1 1 calc R . .
H32B H 1.3949 -0.2140 0.5946 0.078 Uiso 1 1 calc R . .
H32C H 1.3051 -0.1233 0.5706 0.078 Uiso 1 1 calc R . .
C33 C 1.2099(15) 0.0783(11) 0.6109(12) 0.051(4) Uani 1 1 d . . .
H33A H 1.1556 0.0459 0.5829 0.061 Uiso 1 1 calc R B 1
H33B H 1.1634 0.1367 0.6266 0.061 Uiso 1 1 calc R B 1
C34 C 1.3514(17) 0.1145(12) 0.5428(12) 0.056(4) Uani 1 1 d . B .
H34A H 1.3988 0.1581 0.5654 0.084 Uiso 1 1 calc R . .
H34B H 1.3417 0.1518 0.4853 0.084 Uiso 1 1 calc R . .
H34C H 1.4034 0.0565 0.5347 0.084 Uiso 1 1 calc R . .
Sn2B Sn 0.81877(9) -0.08863(6) 0.75521(6) 0.0213(2) Uani 0.50 1 d P B 2
Ge2B Ge 1.22202(10) -0.02318(7) 0.72734(6) 0.0236(2) Uani 0.50 1 d P B 2
C36A C 1.257(4) 0.092(4) 0.859(3) 0.062(9) Uani 0.50 1 d P B 1
H36A H 1.2179 0.1467 0.8248 0.094 Uiso 0.50 1 calc PR B 1
H36B H 1.3187 0.1205 0.8835 0.094 Uiso 0.50 1 calc PR B 1
H36C H 1.1851 0.0489 0.9072 0.094 Uiso 0.50 1 calc PR B 1
C36B C 1.276(4) 0.038(4) 0.887(2) 0.062(9) Uani 0.50 1 d P B 2
H36D H 1.1796 0.0288 0.9218 0.094 Uiso 0.50 1 calc PR B 2
H36E H 1.3213 0.0871 0.9055 0.094 Uiso 0.50 1 calc PR B 2
H36F H 1.3165 -0.0259 0.8980 0.094 Uiso 0.50 1 calc PR B 2
C35A C 1.336(4) 0.031(4) 0.796(3) 0.062(9) Uani 0.50 1 d P B 1
H35A H 1.3699 -0.0268 0.8314 0.075 Uiso 0.50 1 calc PR B 1
H35B H 1.4156 0.0730 0.7514 0.075 Uiso 0.50 1 calc PR B 1
C35B C 1.290(4) 0.075(4) 0.790(3) 0.062(9) Uani 0.50 1 d P B 2
H35C H 1.3870 0.0951 0.7576 0.075 Uiso 0.50 1 calc PR B 2
H35D H 1.2411 0.1366 0.7818 0.075 Uiso 0.50 1 calc PR B 2

loop_
_atom_site_aniso_label
_atom_site_aniso_U_11
_atom_site_aniso_U_22
_atom_site_aniso_U_33
_atom_site_aniso_U_23
_atom_site_aniso_U_13
_atom_site_aniso_U_12
Fe1 0.0248(8) 0.0132(7) 0.0203(7) -0.0031(6) -0.0022(6) -0.0002(6)
C1 0.036(7) 0.011(5) 0.048(8) -0.004(5) -0.006(6) -0.004(5)
C2 0.019(6) 0.016(5) 0.068(9) 0.012(6) -0.014(6) -0.008(4)
C3 0.034(7) 0.026(6) 0.034(7) 0.005(5) 0.015(6) -0.001(5)
C4 0.051(8) 0.021(6) 0.022(6) 0.006(5) -0.008(5) -0.005(5)
C5 0.031(7) 0.019(6) 0.034(7) -0.003(5) -0.002(5) -0.002(5)
C6 0.014(5) 0.022(5) 0.024(5) -0.008(4) -0.008(4) 0.003(4)
O1 0.039(5) 0.022(4) 0.034(5) -0.017(4) -0.007(4) 0.002(4)
Ge1A 0.0205(4) 0.0199(4) 0.0253(5) -0.0088(4) -0.0082(4) 0.0013(3)
Sn1A 0.0225(5) 0.0154(4) 0.0209(4) -0.0047(3) -0.0068(3) 0.0033(3)
C7 0.027(7) 0.046(8) 0.049(8) -0.022(7) -0.012(6) 0.014(6)
C8 0.030(7) 0.062(10) 0.042(8) -0.021(7) -0.012(6) 0.024(7)
C9 0.031(7) 0.057(9) 0.059(9) -0.038(8) -0.012(7) 0.011(6)
C10 0.044(9) 0.065(11) 0.081(12) -0.047(10) -0.027(9) 0.013(8)
C11 0.039(8) 0.034(7) 0.063(10) -0.005(7) -0.021(7) 0.006(6)
C12 0.038(8) 0.042(8) 0.055(9) -0.011(7) -0.008(7) 0.005(6)
C13 0.027(6) 0.037(7) 0.050(8) -0.022(6) -0.019(6) 0.007(5)
C14 0.024(6) 0.029(6) 0.032(6) -0.009(5) -0.012(5) 0.009(5)
C15 0.026(6) 0.030(6) 0.035(7) -0.008(5) -0.010(5) 0.007(5)
C16 0.039(8) 0.049(8) 0.041(8) -0.022(7) -0.018(6) 0.011(6)
C17 0.049(8) 0.028(6) 0.028(6) -0.007(5) -0.017(6) 0.012(6)
C18 0.035(7) 0.037(7) 0.040(7) -0.016(6) -0.015(6) 0.006(6)
Sn1B 0.0205(4) 0.0199(4) 0.0253(5) -0.0088(4) -0.0082(4) 0.0013(3)
Ge1B 0.0225(5) 0.0154(4) 0.0209(4) -0.0047(3) -0.0068(3) 0.0033(3)
Fe2 0.0279(8) 0.0120(7) 0.0187(7) -0.0027(6) -0.0082(6) 0.0014(6)
C19 0.048(8) 0.012(5) 0.040(7) 0.000(5) -0.018(6) 0.008(5)
C20 0.045(7) 0.008(5) 0.034(6) 0.005(4) -0.013(6) -0.004(5)
C21 0.040(8) 0.022(6) 0.041(7) 0.000(5) -0.006(6) -0.006(5)
C22 0.052(8) 0.023(6) 0.016(5) 0.010(4) -0.009(5) -0.007(5)
C23 0.023(6) 0.031(7) 0.050(8) 0.007(6) -0.020(6) 0.005(5)
C24 0.032(6) 0.017(5) 0.021(5) -0.004(4) -0.010(5) -0.003(4)
O2 0.034(5) 0.023(4) 0.043(5) -0.015(4) -0.020(4) 0.010(3)
Ge2A 0.0236(5) 0.0162(4) 0.0242(5) -0.0055(3) -0.0071(4) -0.0016(3)
Sn2A 0.0222(5) 0.0250(5) 0.0232(5) -0.0082(4) -0.0050(4) -0.0008(4)
C25 0.027(6) 0.017(5) 0.035(6) -0.001(5) -0.001(5) 0.002(4)
C26 0.041(8) 0.028(6) 0.034(7) -0.006(5) -0.002(6) 0.002(5)
C27 0.049(8) 0.019(6) 0.048(8) -0.009(6) -0.016(7) 0.012(5)
C28 0.064(11) 0.061(11) 0.060(10) -0.039(9) -0.024(9) 0.021(9)
C29 0.020(6) 0.020(5) 0.046(7) -0.011(5) -0.008(5) 0.003(4)
C30 0.062(10) 0.026(7) 0.060(9) -0.006(6) -0.041(8) 0.005(6)
C31 0.038(8) 0.046(8) 0.044(8) -0.001(7) -0.007(6) 0.018(6)
C32 0.057(10) 0.052(9) 0.042(8) -0.016(7) -0.003(7) 0.012(8)
C33 0.037(8) 0.030(7) 0.076(11) 0.000(7) -0.015(8) 0.006(6)
C34 0.047(9) 0.034(8) 0.073(12) -0.007(8) -0.002(8) 0.003(7)
Sn2B 0.0236(5) 0.0162(4) 0.0242(5) -0.0055(3) -0.0071(4) -0.0016(3)
Ge2B 0.0222(5) 0.0250(5) 0.0232(5) -0.0082(4) -0.0050(4) -0.0008(4)
C36A 0.040(12) 0.11(3) 0.045(11) -0.030(13) -0.010(9) -0.032(13)
C36B 0.040(12) 0.11(3) 0.045(11) -0.030(13) -0.010(9) -0.032(13)
C35A 0.040(12) 0.11(3) 0.045(11) -0.030(13) -0.010(9) -0.032(13)
C35B 0.040(12) 0.11(3) 0.045(11) -0.030(13) -0.010(9) -0.032(13)

loop_
_atom_type_symbol
_atom_type_description
_atom_type_scat_dispersion_real
_atom_type_scat_dispersion_imag
_atom_type_scat_source
C C 0.0033 0.0016 'International Tables Vol C Tables 4.2.6.8 and 6.1.1.4'
H H 0.0000 0.0000 'International Tables Vol C Tables 4.2.6.8 and 6.1.1.4'
O O 0.0106 0.0060 'International Tables Vol C Tables 4.2.6.8 and 6.1.1.4'
Fe Fe 0.3463 0.8444 'International Tables Vol C Tables 4.2.6.8 and 6.1.1.4'
Ge Ge 0.1547 1.8001 'International Tables Vol C Tables 4.2.6.8 and 6.1.1.4'
Sn Sn -0.6537 1.4246 'International Tables Vol C Tables 4.2.6.8 and 6.1.1.4'

loop_
_geom_angle_atom_site_label_1
_geom_angle_atom_site_label_2
_geom_angle_atom_site_label_3
_geom_angle
C6 Fe1 C3 97.6(5)
C6 Fe1 C5 134.4(5)
C3 Fe1 C5 67.1(5)
C6 Fe1 C4 100.3(5)
C3 Fe1 C4 39.8(6)
C5 Fe1 C4 40.3(5)
C6 Fe1 C2 127.6(5)
C3 Fe1 C2 38.6(6)
C5 Fe1 C2 66.0(5)
C4 Fe1 C2 65.6(6)
C6 Fe1 C1 164.3(5)
C3 Fe1 C1 66.9(5)
C5 Fe1 C1 38.6(5)
C4 Fe1 C1 66.4(5)
C2 Fe1 C1 40.4(5)
C6 Fe1 Sn1A 81.9(3)
C3 Fe1 Sn1A 140.2(4)
C5 Fe1 Sn1A 84.9(4)
C4 Fe1 Sn1A 100.8(4)
C2 Fe1 Sn1A 148.2(4)
C1 Fe1 Sn1A 108.2(4)
C6 Fe1 Ge1A 84.0(3)
C3 Fe1 Ge1A 104.4(4)
C5 Fe1 Ge1A 140.4(4)
C4 Fe1 Ge1A 144.1(4)
C2 Fe1 Ge1A 83.4(4)
C1 Fe1 Ge1A 101.8(4)
Sn1A Fe1 Ge1A 115.06(7)
C6 Fe1 H1F 106(5)
C3 Fe1 H1F 152(5)
C5 Fe1 H1F 104(5)
C4 Fe1 H1F 143(5)
C2 Fe1 H1F 114(5)
C1 Fe1 H1F 89(5)
Sn1A Fe1 H1F 59(5)
Ge1A Fe1 H1F 65(5)
C5 C1 C2 106.4(12)
C5 C1 Fe1 69.7(7)
C2 C1 Fe1 69.1(6)
C5 C1 H1A 126.8
C2 C1 H1A 126.8
Fe1 C1 H1A 126.0
C3 C2 C1 109.4(12)
C3 C2 Fe1 70.4(7)
C1 C2 Fe1 70.5(7)
C3 C2 H2A 125.3
C1 C2 H2A 125.3
Fe1 C2 H2A 125.4
C2 C3 C4 107.8(12)
C2 C3 Fe1 71.0(7)
C4 C3 Fe1 70.3(7)
C2 C3 H3A 126.1
C4 C3 H3A 126.1
Fe1 C3 H3A 124.3
C3 C4 C5 107.5(12)
C3 C4 Fe1 69.9(7)
C5 C4 Fe1 69.8(7)
C3 C4 H4A 126.3
C5 C4 H4A 126.3
Fe1 C4 H4A 125.6
C1 C5 C4 108.8(12)
C1 C5 Fe1 71.7(7)
C4 C5 Fe1 69.9(7)
C1 C5 H5A 125.6
C4 C5 H5A 125.6
Fe1 C5 H5A 124.4
O1 C6 Fe1 177.3(10)
C11 Ge1A C9 107.2(7)
C11 Ge1A C7 105.0(6)
C9 Ge1A C7 103.7(5)
C11 Ge1A Fe1 114.5(4)
C9 Ge1A Fe1 115.1(5)
C7 Ge1A Fe1 110.4(4)
C15 Sn1A C17 107.7(5)
C15 Sn1A C13 104.0(5)
C17 Sn1A C13 106.4(5)
C15 Sn1A Fe1 114.6(4)
C17 Sn1A Fe1 113.3(4)
C13 Sn1A Fe1 110.1(4)
C15 Sn1A H1F 88(3)
C17 Sn1A H1F 99(3)
C13 Sn1A H1F 146(3)
Fe1 Sn1A H1F 38(3)
C8 C7 Ge1A 118.1(9)
C8 C7 H7A 107.8
Ge1A C7 H7A 107.8
C8 C7 H7B 107.8
Ge1A C7 H7B 107.8
H7A C7 H7B 107.1
C7 C8 H8A 109.5
C7 C8 H8B 109.5
H8A C8 H8B 109.5
C7 C8 H8C 109.5
H8A C8 H8C 109.5
H8B C8 H8C 109.5
C10 C9 Ge1A 117.2(10)
C10 C9 H9A 108.0
Ge1A C9 H9A 108.0
C10 C9 H9B 108.0
Ge1A C9 H9B 108.0
H9A C9 H9B 107.2
C9 C10 H10A 109.5
C9 C10 H10B 109.5
H10A C10 H10B 109.5
C9 C10 H10C 109.5
H10A C10 H10C 109.5
H10B C10 H10C 109.5
C12 C11 Ge1A 115.7(10)
C12 C11 H11A 108.4
Ge1A C11 H11A 108.4
C12 C11 H11B 108.4
Ge1A C11 H11B 108.4
H11A C11 H11B 107.4
C11 C12 H12A 109.5
C11 C12 H12B 109.5
H12A C12 H12B 109.5
C11 C12 H12C 109.5
H12A C12 H12C 109.5
H12B C12 H12C 109.5
C14 C13 Sn1A 114.2(8)
C14 C13 H13A 108.7
Sn1A C13 H13A 108.7
C14 C13 H13B 108.7
Sn1A C13 H13B 108.7
H13A C13 H13B 107.6
C13 C14 H14A 109.5
C13 C14 H14B 109.5
H14A C14 H14B 109.5
C13 C14 H14C 109.5
H14A C14 H14C 109.5
H14B C14 H14C 109.5
C16 C15 Sn1A 113.9(8)
C16 C15 H15A 108.8
Sn1A C15 H15A 108.8
C16 C15 H15B 108.8
Sn1A C15 H15B 108.8
H15A C15 H15B 107.7
C15 C16 H16A 109.5
C15 C16 H16B 109.5
H16A C16 H16B 109.5
C15 C16 H16C 109.5
H16A C16 H16C 109.5
H16B C16 H16C 109.5
C18 C17 Sn1A 111.5(8)
C18 C17 H17A 109.3
Sn1A C17 H17A 109.3
C18 C17 H17B 109.3
Sn1A C17 H17B 109.3
H17A C17 H17B 108.0
C17 C18 H18A 109.5
C17 C18 H18B 109.5
H18A C18 H18B 109.5
C17 C18 H18C 109.5
H18A C18 H18C 109.5
H18B C18 H18C 109.5
C24 Fe2 C23 122.7(5)
C24 Fe2 C22 95.8(5)
C23 Fe2 C22 39.4(5)
C24 Fe2 C21 103.7(5)
C23 Fe2 C21 66.1(5)
C22 Fe2 C21 39.6(5)
C24 Fe2 C20 138.8(5)
C23 Fe2 C20 66.0(5)
C22 Fe2 C20 65.6(5)
C21 Fe2 C20 38.6(5)
C24 Fe2 C19 161.2(5)
C23 Fe2 C19 39.6(5)
C22 Fe2 C19 66.0(5)
C21 Fe2 C19 65.5(5)
C20 Fe2 C19 39.0(5)
C24 Fe2 Ge2A 83.3(4)
C23 Fe2 Ge2A 151.3(4)
C22 Fe2 Ge2A 136.3(4)
C21 Fe2 Ge2A 98.0(4)
C20 Fe2 Ge2A 86.6(4)
C19 Fe2 Ge2A 112.7(4)
C24 Fe2 Sn2A 83.2(4)
C23 Fe2 Sn2A 85.2(4)
C22 Fe2 Sn2A 111.1(4)
C21 Fe2 Sn2A 149.7(4)
C20 Fe2 Sn2A 137.1(4)
C19 Fe2 Sn2A 98.8(4)
Ge2A Fe2 Sn2A 112.15(7)
C20 C19 C23 107.3(12)
C20 C19 Fe2 70.1(6)
C23 C19 Fe2 69.4(7)
C20 C19 H19A 126.3
C23 C19 H19A 126.3
Fe2 C19 H19A 125.7
C21 C20 C19 109.0(12)
C21 C20 Fe2 70.5(7)
C19 C20 Fe2 70.8(7)
C21 C20 H20A 125.5
C19 C20 H20A 125.5
Fe2 C20 H20A 124.7
C20 C21 C22 108.2(13)
C20 C21 Fe2 70.9(7)
C22 C21 Fe2 70.1(7)
C20 C21 H21A 125.9
C22 C21 H21A 125.9
Fe2 C21 H21A 124.7
C23 C22 C21 107.8(12)
C23 C22 Fe2 70.2(7)
C21 C22 Fe2 70.3(7)
C23 C22 H22A 126.1
C21 C22 H22A 126.1
Fe2 C22 H22A 124.9
C22 C23 C19 107.7(12)
C22 C23 Fe2 70.4(7)
C19 C23 Fe2 70.9(7)
C22 C23 H23A 126.1
C19 C23 H23A 126.1
Fe2 C23 H23A 124.1
O2 C24 Fe2 176.2(10)
C27 Ge2A C29 106.8(5)
C27 Ge2A C25 105.1(5)
C29 Ge2A C25 105.9(5)
C27 Ge2A Fe2 114.5(4)
C29 Ge2A Fe2 113.7(3)
C25 Ge2A Fe2 110.1(4)
C33 Sn2A C35A 115.2(14)
C33 Sn2A C35B 100.6(14)
C33 Sn2A C31 105.3(6)
C35A Sn2A C31 95.9(13)
C31 Sn2A C35B 115.8(13)
C33 Sn2A Fe2 114.4(4)
C35A Sn2A Fe2 112.8(11)
C35B Sn2A Fe2 109.0(11)
C31 Sn2A Fe2 111.3(4)
C26 C25 Ge2A 114.7(9)
C26 C25 H25A 108.6
Ge2A C25 H25A 108.6
C26 C25 H25B 108.6
Ge2A C25 H25B 108.6
H25A C25 H25B 107.6
C25 C26 H26A 109.5
C25 C26 H26B 109.5
H26A C26 H26B 109.5
C25 C26 H26C 109.5
H26A C26 H26C 109.5
H26B C26 H26C 109.5
C28 C27 Ge2A 115.1(10)
C28 C27 H27A 108.5
Ge2A C27 H27A 108.5
C28 C27 H27B 108.5
Ge2A C27 H27B 108.5
H27A C27 H27B 107.5
C27 C28 H28A 109.5
C27 C28 H28B 109.5
H28A C28 H28B 109.5
C27 C28 H28C 109.5
H28A C28 H28C 109.5
H28B C28 H28C 109.5
C30 C29 Ge2A 113.2(8)
C30 C29 H29A 108.9
Ge2A C29 H29A 108.9
C30 C29 H29B 108.9
Ge2A C29 H29B 108.9
H29A C29 H29B 107.8
C29 C30 H30A 109.5
C29 C30 H30B 109.5
H30A C30 H30B 109.5
C29 C30 H30C 109.5
H30A C30 H30C 109.5
H30B C30 H30C 109.5
C32 C31 Sn2A 113.2(10)
C32 C31 H31A 108.9
Sn2A C31 H31A 108.9
C32 C31 H31B 108.9
Sn2A C31 H31B 108.9
H31A C31 H31B 107.8
C31 C32 H32A 109.5
C31 C32 H32B 109.5
H32A C32 H32B 109.5
C31 C32 H32C 109.5
H32A C32 H32C 109.5
H32B C32 H32C 109.5
C34 C33 Sn2A 111.7(11)
C34 C33 H33A 109.3
Sn2A C33 H33A 109.3
C34 C33 H33B 109.3
Sn2A C33 H33B 109.3
H33A C33 H33B 107.9
C33 C34 H34A 109.5
C33 C34 H34B 109.5
H34A C34 H34B 109.5
C33 C34 H34C 109.5
H34A C34 H34C 109.5
H34B C34 H34C 109.5
C35B C36B H36D 109.5
C35B C36B H36E 109.5
H36D C36B H36E 109.5
C35B C36B H36F 109.5
H36D C36B H36F 109.5
H36E C36B H36F 109.5
C36A C35A Sn2A 114(3)
C36A C35A H35A 108.8
Sn2A C35A H35A 108.8
C36A C35A H35B 108.8
Sn2A C35A H35B 108.8
H35A C35A H35B 107.7
C36B C35B H35C 107.8
C36B C35B H35D 107.8
H35C C35B H35D 107.1
Sn2A C35B H35D 107.8
C36B C35B Sn2A 118(3)
Sn2A C35B H35C 107.8

loop_
_geom_bond_atom_site_label_1
_geom_bond_atom_site_label_2
_geom_bond_distance
Fe1 C6 1.731(11)
Fe1 C3 2.089(12)
Fe1 C5 2.091(12)
Fe1 C4 2.093(12)
Fe1 C2 2.097(11)
Fe1 C1 2.116(11)
Fe1 Sn1A 2.495(2)
Fe1 Ge1A 2.5135(19)
Fe1 H1F 1.54(13)
C1 C5 1.391(19)
C1 C2 1.456(19)
C1 H1A 0.9500
C2 C3 1.38(2)
C2 H2A 0.9500
C3 C4 1.42(2)
C3 H3A 0.9500
C4 C5 1.441(18)
C4 H4A 0.9500
C5 H5A 0.9500
C6 O1 1.162(13)
Ge1A C11 2.069(15)
Ge1A C9 2.080(14)
Ge1A C7 2.100(13)
Sn1A C15 2.054(12)
Sn1A C17 2.057(13)
Sn1A C13 2.075(13)
Sn1A H1F 2.16(13)
C7 C8 1.493(19)
C7 H7A 0.9900
C7 H7B 0.9900
C8 H8A 0.9800
C8 H8B 0.9800
C8 H8C 0.9800
C9 C10 1.531(19)
C9 H9A 0.9900
C9 H9B 0.9900
C10 H10A 0.9800
C10 H10B 0.9800
C10 H10C 0.9800
C11 C12 1.48(2)
C11 H11A 0.9900
C11 H11B 0.9900
C12 H12A 0.9800
C12 H12B 0.9800
C12 H12C 0.9800
C13 C14 1.524(16)
C13 H13A 0.9900
C13 H13B 0.9900
C14 H14A 0.9800
C14 H14B 0.9800
C14 H14C 0.9800
C15 C16 1.530(17)
C15 H15A 0.9900
C15 H15B 0.9900
C16 H16A 0.9800
C16 H16B 0.9800
C16 H16C 0.9800
C17 C18 1.538(19)
C17 H17A 0.9900
C17 H17B 0.9900
C18 H18A 0.9800
C18 H18B 0.9800
C18 H18C 0.9800
Fe2 C24 1.741(11)
Fe2 C23 2.092(12)
Fe2 C22 2.094(11)
Fe2 C21 2.098(13)
Fe2 C20 2.102(11)
Fe2 C19 2.112(11)
Fe2 Ge2A 2.5003(19)
Fe2 Sn2A 2.513(2)
C19 C20 1.408(19)
C19 C23 1.426(19)
C19 H19A 0.9500
C20 C21 1.389(19)
C20 H20A 0.9500
C21 C22 1.419(19)
C21 H21A 0.9500
C22 C23 1.411(19)
C22 H22A 0.9500
C23 H23A 0.9500
C24 O2 1.147(13)
Ge2A C27 2.027(13)
Ge2A C29 2.064(12)
Ge2A C25 2.078(12)
Sn2A C33 2.090(16)
Sn2A C35A 2.10(4)
Sn2A C31 2.113(14)
Sn2A C35B 2.13(4)
C25 C26 1.503(17)
C25 H25A 0.9900
C25 H25B 0.9900
C26 H26A 0.9800
C26 H26B 0.9800
C26 H26C 0.9800
C27 C28 1.50(2)
C27 H27A 0.9900
C27 H27B 0.9900
C28 H28A 0.9800
C28 H28B 0.9800
C28 H28C 0.9800
C29 C30 1.495(17)
C29 H29A 0.9900
C29 H29B 0.9900
C30 H30A 0.9800
C30 H30B 0.9800
C30 H30C 0.9800
C31 C32 1.51(2)
C31 H31A 0.9900
C31 H31B 0.9900
C32 H32A 0.9800
C32 H32B 0.9800
C32 H32C 0.9800
C33 C34 1.55(2)
C33 H33A 0.9900
C33 H33B 0.9900
C34 H34A 0.9800
C34 H34B 0.9800
C34 H34C 0.9800
C36A C35A 1.54(6)
C36A H36A 0.9800
C36A H36B 0.9800
C36A H36C 0.9800
C36B C35B 1.49(6)
C36B H36D 0.9800
C36B H36E 0.9800
C36B H36F 0.9800
C35A H35A 0.9900
C35A H35B 0.9900
C35B H35C 0.9900
C35B H35D 0.9900

loop_
_geom_torsion_atom_site_label_1
_geom_torsion_atom_site_label_2
_geom_torsion_atom_site_label_3
_geom_torsion_atom_site_label_4
_geom_torsion
C6 Fe1 C1 C5 -72(2)
C3 Fe1 C1 C5 -81.7(9)
C4 Fe1 C1 C5 -38.2(8)
C2 Fe1 C1 C5 -117.7(12)
Sn1A Fe1 C1 C5 56.0(8)
Ge1A Fe1 C1 C5 177.6(7)
C6 Fe1 C1 C2 46(2)
C3 Fe1 C1 C2 36.0(8)
C5 Fe1 C1 C2 117.7(12)
C4 Fe1 C1 C2 79.5(9)
Sn1A Fe1 C1 C2 173.6(7)
Ge1A Fe1 C1 C2 -64.8(8)
C5 C1 C2 C3 0.2(13)
Fe1 C1 C2 C3 -59.9(8)
C5 C1 C2 Fe1 60.0(8)
C6 Fe1 C2 C3 -45.8(10)
C5 Fe1 C2 C3 82.8(8)
C4 Fe1 C2 C3 38.4(8)
C1 Fe1 C2 C3 120.0(11)
Sn1A Fe1 C2 C3 108.5(10)
Ge1A Fe1 C2 C3 -123.0(8)
C6 Fe1 C2 C1 -165.8(8)
C3 Fe1 C2 C1 -120.0(11)
C5 Fe1 C2 C1 -37.2(8)
C4 Fe1 C2 C1 -81.6(8)
Sn1A Fe1 C2 C1 -11.5(13)
Ge1A Fe1 C2 C1 117.0(8)
C1 C2 C3 C4 -1.0(13)
Fe1 C2 C3 C4 -60.9(8)
C1 C2 C3 Fe1 59.9(8)
C6 Fe1 C3 C2 145.0(8)
C5 Fe1 C3 C2 -79.7(8)
C4 Fe1 C3 C2 -117.9(11)
C1 Fe1 C3 C2 -37.6(8)
Sn1A Fe1 C3 C2 -128.6(7)
Ge1A Fe1 C3 C2 59.3(8)
C6 Fe1 C3 C4 -97.1(8)
C5 Fe1 C3 C4 38.2(8)
C2 Fe1 C3 C4 117.9(11)
C1 Fe1 C3 C4 80.3(8)
Sn1A Fe1 C3 C4 -10.7(11)
Ge1A Fe1 C3 C4 177.2(7)
C2 C3 C4 C5 1.4(13)
Fe1 C3 C4 C5 -60.0(8)
C2 C3 C4 Fe1 61.4(8)
C6 Fe1 C4 C3 89.5(9)
C5 Fe1 C4 C3 -118.4(12)
C2 Fe1 C4 C3 -37.3(8)
C1 Fe1 C4 C3 -81.7(9)
Sn1A Fe1 C4 C3 173.0(7)
Ge1A Fe1 C4 C3 -4.6(11)
C6 Fe1 C4 C5 -152.2(8)
C3 Fe1 C4 C5 118.4(12)
C2 Fe1 C4 C5 81.1(8)
C1 Fe1 C4 C5 36.6(7)
Sn1A Fe1 C4 C5 -68.6(7)
Ge1A Fe1 C4 C5 113.7(8)
C2 C1 C5 C4 0.7(13)
Fe1 C1 C5 C4 60.3(8)
C2 C1 C5 Fe1 -59.6(8)
C3 C4 C5 C1 -1.3(13)
Fe1 C4 C5 C1 -61.4(8)
C3 C4 C5 Fe1 60.1(8)
C6 Fe1 C5 C1 158.9(8)
C3 Fe1 C5 C1 81.2(9)
C4 Fe1 C5 C1 118.9(11)
C2 Fe1 C5 C1 39.0(8)
Sn1A Fe1 C5 C1 -127.8(7)
Ge1A Fe1 C5 C1 -3.7(10)
C6 Fe1 C5 C4 40.0(11)
C3 Fe1 C5 C4 -37.7(8)
C2 Fe1 C5 C4 -79.9(9)
C1 Fe1 C5 C4 -118.9(11)
Sn1A Fe1 C5 C4 113.4(8)
Ge1A Fe1 C5 C4 -122.6(7)
C3 Fe1 C6 O1 -21(21)
C5 Fe1 C6 O1 -86(21)
C4 Fe1 C6 O1 -61(21)
C2 Fe1 C6 O1 6(22)
C1 Fe1 C6 O1 -30(22)
Sn1A Fe1 C6 O1 -160(21)
Ge1A Fe1 C6 O1 83(21)
C6 Fe1 Ge1A C11 51.3(6)
C3 Fe1 Ge1A C11 147.7(6)
C5 Fe1 Ge1A C11 -141.1(7)
C4 Fe1 Ge1A C11 150.7(8)
C2 Fe1 Ge1A C11 -179.6(7)
C1 Fe1 Ge1A C11 -143.4(6)
Sn1A Fe1 Ge1A C11 -26.8(5)
C6 Fe1 Ge1A C9 176.3(6)
C3 Fe1 Ge1A C9 -87.3(6)
C5 Fe1 Ge1A C9 -16.1(7)
C4 Fe1 Ge1A C9 -84.3(8)
C2 Fe1 Ge1A C9 -54.7(6)
C1 Fe1 Ge1A C9 -18.5(6)
Sn1A Fe1 Ge1A C9 98.2(5)
C6 Fe1 Ge1A C7 -66.8(6)
C3 Fe1 Ge1A C7 29.5(6)
C5 Fe1 Ge1A C7 100.8(7)
C4 Fe1 Ge1A C7 32.6(8)
C2 Fe1 Ge1A C7 62.2(6)
C1 Fe1 Ge1A C7 98.4(6)
Sn1A Fe1 Ge1A C7 -144.9(4)
C6 Fe1 Sn1A C15 -164.2(5)
C3 Fe1 Sn1A C15 103.7(7)
C5 Fe1 Sn1A C15 59.6(5)
C4 Fe1 Sn1A C15 96.8(5)
C2 Fe1 Sn1A C15 36.1(9)
C1 Fe1 Sn1A C15 28.3(6)
Ge1A Fe1 Sn1A C15 -84.7(4)
C6 Fe1 Sn1A C17 -40.0(5)
C3 Fe1 Sn1A C17 -132.1(7)
C5 Fe1 Sn1A C17 -176.2(5)
C4 Fe1 Sn1A C17 -139.0(5)
C2 Fe1 Sn1A C17 160.3(9)
C1 Fe1 Sn1A C17 152.5(6)
Ge1A Fe1 Sn1A C17 39.5(4)
C6 Fe1 Sn1A C13 79.0(5)
C3 Fe1 Sn1A C13 -13.1(7)
C5 Fe1 Sn1A C13 -57.2(5)
C4 Fe1 Sn1A C13 -20.1(5)
C2 Fe1 Sn1A C13 -80.7(9)
C1 Fe1 Sn1A C13 -88.5(6)
Ge1A Fe1 Sn1A C13 158.4(4)
C11 Ge1A C7 C8 -72.6(13)
C9 Ge1A C7 C8 175.0(12)
Fe1 Ge1A C7 C8 51.2(12)
C11 Ge1A C9 C10 80.2(14)
C7 Ge1A C9 C10 -169.1(13)
Fe1 Ge1A C9 C10 -48.5(14)
C9 Ge1A C11 C12 -40.5(12)
C7 Ge1A C11 C12 -150.3(11)
Fe1 Ge1A C11 C12 88.6(11)
C15 Sn1A C13 C14 169.2(9)
C17 Sn1A C13 C14 55.6(10)
Fe1 Sn1A C13 C14 -67.6(10)
C17 Sn1A C15 C16 -64.4(11)
C13 Sn1A C15 C16 -177.0(10)
Fe1 Sn1A C15 C16 62.7(10)
C15 Sn1A C17 C18 -46.3(10)
C13 Sn1A C17 C18 64.7(9)
Fe1 Sn1A C17 C18 -174.2(7)
C24 Fe2 C19 C20 94.8(18)
C23 Fe2 C19 C20 118.3(11)
C22 Fe2 C19 C20 80.3(8)
C21 Fe2 C19 C20 36.8(8)
Ge2A Fe2 C19 C20 -51.8(8)
Sn2A Fe2 C19 C20 -170.4(7)
C24 Fe2 C19 C23 -24(2)
C22 Fe2 C19 C23 -38.0(8)
C21 Fe2 C19 C23 -81.6(9)
C20 Fe2 C19 C23 -118.3(11)
Ge2A Fe2 C19 C23 -170.1(7)
Sn2A Fe2 C19 C23 71.3(8)
C23 C19 C20 C21 -0.8(13)
Fe2 C19 C20 C21 -60.5(8)
C23 C19 C20 Fe2 59.7(8)
C24 Fe2 C20 C21 -31.6(12)
C23 Fe2 C20 C21 81.3(9)
C22 Fe2 C20 C21 37.9(8)
C19 Fe2 C20 C21 119.2(12)
Ge2A Fe2 C20 C21 -107.3(8)
Sn2A Fe2 C20 C21 133.3(7)
C24 Fe2 C20 C19 -150.9(8)
C23 Fe2 C20 C19 -37.9(8)
C22 Fe2 C20 C19 -81.3(8)
C21 Fe2 C20 C19 -119.2(12)
Ge2A Fe2 C20 C19 133.4(7)
Sn2A Fe2 C20 C19 14.0(10)
C19 C20 C21 C22 0.2(13)
Fe2 C20 C21 C22 -60.4(8)
C19 C20 C21 Fe2 60.7(8)
C24 Fe2 C21 C20 159.2(8)
C23 Fe2 C21 C20 -80.8(9)
C22 Fe2 C21 C20 -118.5(12)
C19 Fe2 C21 C20 -37.2(8)
Ge2A Fe2 C21 C20 74.2(8)
Sn2A Fe2 C21 C20 -100.6(9)
C24 Fe2 C21 C22 -82.3(9)
C23 Fe2 C21 C22 37.7(8)
C20 Fe2 C21 C22 118.5(12)
C19 Fe2 C21 C22 81.3(9)
Ge2A Fe2 C21 C22 -167.3(7)
Sn2A Fe2 C21 C22 17.9(12)
C20 C21 C22 C23 0.4(13)
Fe2 C21 C22 C23 -60.5(8)
C20 C21 C22 Fe2 60.9(9)
C24 Fe2 C22 C23 -137.2(8)
C21 Fe2 C22 C23 118.2(11)
C20 Fe2 C22 C23 81.2(8)
C19 Fe2 C22 C23 38.2(8)
Ge2A Fe2 C22 C23 136.6(7)
Sn2A Fe2 C22 C23 -52.2(8)
C24 Fe2 C22 C21 104.6(8)
C23 Fe2 C22 C21 -118.2(11)
C20 Fe2 C22 C21 -37.0(8)
C19 Fe2 C22 C21 -80.0(8)
Ge2A Fe2 C22 C21 18.3(10)
Sn2A Fe2 C22 C21 -170.5(7)
C21 C22 C23 C19 -0.9(13)
Fe2 C22 C23 C19 -61.5(8)
C21 C22 C23 Fe2 60.6(8)
C20 C19 C23 C22 1.0(13)
Fe2 C19 C23 C22 61.1(8)
C20 C19 C23 Fe2 -60.1(8)
C24 Fe2 C23 C22 53.5(9)
C21 Fe2 C23 C22 -37.9(8)
C20 Fe2 C23 C22 -80.3(8)
C19 Fe2 C23 C22 -117.7(11)
Ge2A Fe2 C23 C22 -98.4(10)
Sn2A Fe2 C23 C22 132.3(7)
C24 Fe2 C23 C19 171.2(8)
C22 Fe2 C23 C19 117.7(11)
C21 Fe2 C23 C19 79.8(8)
C20 Fe2 C23 C19 37.4(8)
Ge2A Fe2 C23 C19 19.2(13)
Sn2A Fe2 C23 C19 -110.1(8)
C23 Fe2 C24 O2 -55(16)
C22 Fe2 C24 O2 -24(16)
C21 Fe2 C24 O2 15(16)
C20 Fe2 C24 O2 35(16)
C19 Fe2 C24 O2 -37(17)
Ge2A Fe2 C24 O2 112(16)
Sn2A Fe2 C24 O2 -135(16)
C24 Fe2 Ge2A C27 159.4(6)
C23 Fe2 Ge2A C27 -44.1(10)
C22 Fe2 Ge2A C27 -109.3(7)
C21 Fe2 Ge2A C27 -97.6(6)
C20 Fe2 Ge2A C27 -60.6(6)
C19 Fe2 Ge2A C27 -30.9(6)
Sn2A Fe2 Ge2A C27 79.6(4)
C24 Fe2 Ge2A C29 36.2(5)
C23 Fe2 Ge2A C29 -167.2(9)
C22 Fe2 Ge2A C29 127.5(7)
C21 Fe2 Ge2A C29 139.2(5)
C20 Fe2 Ge2A C29 176.2(5)
C19 Fe2 Ge2A C29 -154.1(6)
Sn2A Fe2 Ge2A C29 -43.6(4)
C24 Fe2 Ge2A C25 -82.5(5)
C23 Fe2 Ge2A C25 74.1(9)
C22 Fe2 Ge2A C25 8.8(6)
C21 Fe2 Ge2A C25 20.5(5)
C20 Fe2 Ge2A C25 57.5(5)
C19 Fe2 Ge2A C25 87.2(5)
Sn2A Fe2 Ge2A C25 -162.3(3)
C24 Fe2 Sn2A C33 -67.2(6)
C23 Fe2 Sn2A C33 169.0(7)
C22 Fe2 Sn2A C33 -160.8(7)
C21 Fe2 Sn2A C33 -172.9(9)
C20 Fe2 Sn2A C33 122.8(7)
C19 Fe2 Sn2A C33 131.7(6)
Ge2A Fe2 Sn2A C33 12.7(5)
C24 Fe2 Sn2A C35A 67.0(15)
C23 Fe2 Sn2A C35A -56.8(15)
C22 Fe2 Sn2A C35A -26.6(15)
C21 Fe2 Sn2A C35A -38.6(17)
C20 Fe2 Sn2A C35A -103.0(16)
C19 Fe2 Sn2A C35A -94.1(15)
Ge2A Fe2 Sn2A C35A 146.9(15)
C24 Fe2 Sn2A C35B 44.6(15)
C23 Fe2 Sn2A C35B -79.2(15)
C22 Fe2 Sn2A C35B -49.0(15)
C21 Fe2 Sn2A C35B -61.1(16)
C20 Fe2 Sn2A C35B -125.5(15)
C19 Fe2 Sn2A C35B -116.6(15)
Ge2A Fe2 Sn2A C35B 124.4(14)
C24 Fe2 Sn2A C31 173.6(6)
C23 Fe2 Sn2A C31 49.7(6)
C22 Fe2 Sn2A C31 80.0(6)
C21 Fe2 Sn2A C31 67.9(9)
C20 Fe2 Sn2A C31 3.5(7)
C19 Fe2 Sn2A C31 12.4(6)
Ge2A Fe2 Sn2A C31 -106.6(5)
C27 Ge2A C25 C26 -172.6(9)
C29 Ge2A C25 C26 -59.7(10)
Fe2 Ge2A C25 C26 63.6(9)
C29 Ge2A C27 C28 59.8(12)
C25 Ge2A C27 C28 172.0(11)
Fe2 Ge2A C27 C28 -67.0(11)
C27 Ge2A C29 C30 46.2(11)
C25 Ge2A C29 C30 -65.5(11)
Fe2 Ge2A C29 C30 173.5(9)
C33 Sn2A C31 C32 -55.4(12)
C35A Sn2A C31 C32 -173.6(16)
C35B Sn2A C31 C32 -165.6(16)
Fe2 Sn2A C31 C32 69.1(11)
C35A Sn2A C33 C34 58.1(18)
C35B Sn2A C33 C34 74.5(16)
C31 Sn2A C33 C34 -46.2(13)
Fe2 Sn2A C33 C34 -168.8(10)
C33 Sn2A C35A C36A 83(3)
C31 Sn2A C35A C36A -167(3)
Fe2 Sn2A C35A C36A -50(4)
C33 Sn2A C35B C36B 163(3)
C31 Sn2A C35B C36B -84(3)
Fe2 Sn2A C35B C36B 42(4)
